data_4038121
loop_
_publ_author_name
'W\"ossner, Jan S'
'Esser, Birgit'

_publ_section_title
;
 Spiroconjugated Donor-\s-Acceptor Charge-Transfer Dyes: Effect of the
 \p-Subsystems on the Optoelectronic Properties.
;
_journal_issue 7
_journal_name_full 'The Journal of organic chemistry'
_journal_page_first 5048
_journal_page_last 5057
_journal_paper_doi 10.1021/acs.joc.0c00567
_journal_volume 85
_journal_year 2020
_chemical_formula_moiety 'C23 H12 O4'
_chemical_formula_sum 'C23 H12 O4'
_chemical_formula_weight 352.33
_space_group_crystal_system orthorhombic
_space_group_IT_number 33
_space_group_name_Hall 'P 2c -2n'
_space_group_name_H-M_alt 'P n a 21'
_atom_sites_solution_hydrogens geom
_atom_sites_solution_primary dual
_audit_creation_date 2019-04-25
_audit_creation_method
;
Olex2 1.3-dev
(compiled 2019.03.18 svn.r3573 for OlexSys, GUI svn.r5742)
;
_cell_angle_alpha 90
_cell_angle_beta 90
_cell_angle_gamma 90
_cell_formula_units_Z 4
_cell_length_a 17.395(8)
_cell_length_b 9.112(4)
_cell_length_c 10.203(3)
_cell_measurement_reflns_used 9866
_cell_measurement_temperature 100.01
_cell_measurement_theta_max 28.661
_cell_measurement_theta_min 2.523
_cell_volume 1617.2(11)
_computing_cell_refinement 'SAINT V8.38A (Bruker AXS, 2016)'
_computing_data_collection 'Bruker APEX3 software'
_computing_data_reduction 'SAINT V8.38A (Bruker AXS, 2016)'
_computing_molecular_graphics 'Olex2 (Dolomanov et al., 2009)'
_computing_publication_material 'Olex2 (Dolomanov et al., 2009)'
_computing_structure_refinement 'ShelXL (Sheldrick, 2015)'
_computing_structure_solution 'ShelXT (Sheldrick, 2015)'
_diffrn_ambient_temperature 100.01
_diffrn_detector 'Bruker APEX2 area detector'
_diffrn_detector_area_resol_mean 7.9
_diffrn_detector_type 'CCD area detector'
_diffrn_measured_fraction_theta_full 1.000
_diffrn_measured_fraction_theta_max 0.999
_diffrn_measurement_device 'three-circle diffractometer'
_diffrn_measurement_device_type 'Bruker SMART APEX2 area detector'
_diffrn_measurement_method '\w and \f scans'
_diffrn_radiation_monochromator 'mirror optics'
_diffrn_radiation_probe x-ray
_diffrn_radiation_type MoK\a
_diffrn_radiation_wavelength 0.71073
_diffrn_reflns_av_R_equivalents 0.0381
_diffrn_reflns_av_unetI/netI 0.0215
_diffrn_reflns_Laue_measured_fraction_full 1.000
_diffrn_reflns_Laue_measured_fraction_max 0.999
_diffrn_reflns_limit_h_max 23
_diffrn_reflns_limit_h_min -23
_diffrn_reflns_limit_k_max 12
_diffrn_reflns_limit_k_min -12
_diffrn_reflns_limit_l_max 13
_diffrn_reflns_limit_l_min -13
_diffrn_reflns_number 36026
_diffrn_reflns_point_group_measured_fraction_full 0.999
_diffrn_reflns_point_group_measured_fraction_max 0.995
_diffrn_reflns_theta_full 25.242
_diffrn_reflns_theta_max 28.704
_diffrn_reflns_theta_min 2.342
_diffrn_source 'microfocus sealed X-ray tube'
_diffrn_source_current 50
_diffrn_source_type 'Incoatec I\ms'
_diffrn_source_voltage 0.6
_exptl_absorpt_coefficient_mu 0.099
_exptl_absorpt_correction_T_max 0.7458
_exptl_absorpt_correction_T_min 0.6509
_exptl_absorpt_correction_type multi-scan
_exptl_absorpt_process_details
'SADABS-2016/2 (Bruker,2016/2) was used for absorption correction. wR2(int) was 0.1307 before and 0.0507 after correction. The Ratio of minimum to maximum transmission is 0.8728. The \l/2 correction factor is Not present.'
_exptl_crystal_colour yellow
_exptl_crystal_colour_primary yellow
_exptl_crystal_density_diffrn 1.447
_exptl_crystal_description block
_exptl_crystal_F_000 728
_exptl_crystal_size_max 0.33
_exptl_crystal_size_mid 0.1
_exptl_crystal_size_min 0.08
_refine_diff_density_max 0.298
_refine_diff_density_min -0.177
_refine_diff_density_rms 0.042
_refine_ls_abs_structure_details
;
 Flack x determined using 1766 quotients [(I+)-(I-)]/[(I+)+(I-)]
 (Parsons, Flack and Wagner, Acta Cryst. B69 (2013) 249-259).
;
_refine_ls_abs_structure_Flack -0.6(4)
_refine_ls_extinction_method none
_refine_ls_goodness_of_fit_ref 1.085
_refine_ls_hydrogen_treatment constr
_refine_ls_matrix_type full
_refine_ls_number_parameters 244
_refine_ls_number_reflns 4166
_refine_ls_number_restraints 1
_refine_ls_restrained_S_all 1.084
_refine_ls_R_factor_all 0.0364
_refine_ls_R_factor_gt 0.0342
_refine_ls_shift/su_max 0.000
_refine_ls_shift/su_mean 0.000
_refine_ls_structure_factor_coef Fsqd
_refine_ls_weighting_details 'w=1/[\s^2^(Fo^2^)+(0.0577P)^2^+0.2555P] where P=(Fo^2^+2Fc^2^)/3'
_refine_ls_weighting_scheme calc
_refine_ls_wR_factor_gt 0.0925
_refine_ls_wR_factor_ref 0.0944
_reflns_Friedel_coverage 0.889
_reflns_Friedel_fraction_full 0.999
_reflns_Friedel_fraction_max 0.990
_reflns_number_gt 3953
_reflns_number_total 4166
_reflns_threshold_expression 'I > 2\s(I)'
_cod_data_source_file jo0c00567_si_002.cif
_cod_data_source_block esser_jw314_0m
_cod_depositor_comments 'Adding full bibliography for 4038114--4038124.cif.'
_cod_database_code 4038121
_shelx_shelxl_version_number 2018/3
_shelx_space_group_comment
;
The symmetry employed for this shelxl refinement is uniquely defined
by the following loop, which should always be used as a source of
symmetry information in preference to the above space-group names.
They are only intended as comments.
;
_shelx_estimated_absorpt_t_max 0.992
_shelx_estimated_absorpt_t_min 0.968
_olex2_refinement_description
;
1. Fixed Uiso
 At 1.2 times of:
  All C(H) groups
2.a Aromatic/amide H refined with riding coordinates:
 C4(H4), C6(H6), C7(H7), C9(H9), C8(H8), C11(H11), C15(H15), C17(H17),
 C18(H18), C19(H19), C20(H20), C22(H22)
;
_olex2_exptl_crystal_mounting_method 'With perfluorpolyether on a Mitegen Loop'
_olex2_submission_special_instructions 'No special instructions were received'

loop_
_space_group_symop_operation_xyz
'x, y, z'
'-x, -y, z+1/2'
'x+1/2, -y+1/2, z'
'-x+1/2, y+1/2, z+1/2'

loop_
_atom_site_label
_atom_site_type_symbol
_atom_site_fract_x
_atom_site_fract_y
_atom_site_fract_z
_atom_site_U_iso_or_equiv
_atom_site_adp_type
_atom_site_occupancy
_atom_site_site_symmetry_order
_atom_site_calc_flag
_atom_site_refinement_flags_posn
_atom_site_refinement_flags_adp
_atom_site_refinement_flags_occupancy
_atom_site_disorder_assembly
_atom_site_disorder_group
O1 O 0.36197(9) 0.28707(16) 0.29715(15) 0.0267(3) Uani 1 1 d . . . . .
C1 C 0.39567(11) 0.4544(2) 0.47475(19) 0.0193(4) Uani 1 1 d . . . . .
O2 O 0.36848(9) 0.66321(18) 0.61672(17) 0.0293(4) Uani 1 1 d . . . . .
C2 C 0.34061(11) 0.3739(2) 0.37848(19) 0.0194(4) Uani 1 1 d . . . . .
C3 C 0.26244(11) 0.4264(2) 0.40740(18) 0.0173(4) Uani 1 1 d . . . . .
O3 O 0.42417(8) 0.35250(15) 0.57014(14) 0.0209(3) Uani 1 1 d . . . . .
C4 C 0.19442(11) 0.37899(19) 0.35461(19) 0.0185(4) Uani 1 1 d . . . . .
H4 H 0.193747 0.301587 0.292243 0.022 Uiso 1 1 calc R . . . .
O4 O 0.45914(8) 0.51946(16) 0.40976(15) 0.0223(3) Uani 1 1 d . . . . .
C5 C 0.12502(11) 0.44737(19) 0.39457(19) 0.0171(4) Uani 1 1 d . . . . .
C6 C 0.05284(11) 0.4028(2) 0.3426(2) 0.0199(4) Uani 1 1 d . . . . .
H6 H 0.050733 0.325616 0.280117 0.024 Uiso 1 1 calc R . . . .
C7 C -0.01359(12) 0.4702(2) 0.3818(2) 0.0217(4) Uani 1 1 d . . . . .
H7 H -0.061388 0.439561 0.345984 0.026 Uiso 1 1 calc R . . . .
C9 C 0.05670(12) 0.6306(2) 0.5282(2) 0.0202(4) Uani 1 1 d . . . . .
H9 H 0.057102 0.707440 0.591171 0.024 Uiso 1 1 calc R . . . .
C8 C -0.01181(12) 0.5854(2) 0.4755(2) 0.0222(4) Uani 1 1 d . . . . .
H8 H -0.058341 0.631394 0.501745 0.027 Uiso 1 1 calc R . . . .
C10 C 0.12688(11) 0.56438(19) 0.4901(2) 0.0173(4) Uani 1 1 d . . . . .
C11 C 0.19836(11) 0.61073(19) 0.54222(19) 0.0182(4) Uani 1 1 d . . . . .
H11 H 0.200563 0.688449 0.604177 0.022 Uiso 1 1 calc R . . . .
C12 C 0.26438(11) 0.5417(2) 0.50188(18) 0.0175(4) Uani 1 1 d . . . . .
C13 C 0.34404(11) 0.5703(2) 0.54304(19) 0.0197(4) Uani 1 1 d . . . . .
C14 C 0.52444(11) 0.46870(19) 0.47222(19) 0.0193(4) Uani 1 1 d . . . . .
C15 C 0.59867(11) 0.5052(2) 0.4477(2) 0.0214(4) Uani 1 1 d . . . . .
H15 H 0.611990 0.573180 0.380817 0.026 Uiso 1 1 calc R . . . .
C16 C 0.65595(11) 0.4363(2) 0.5275(2) 0.0202(4) Uani 1 1 d . . . . .
C17 C 0.73504(12) 0.4690(2) 0.5120(2) 0.0253(4) Uani 1 1 d . . . . .
H17 H 0.750380 0.538856 0.447978 0.030 Uiso 1 1 calc R . . . .
C18 C 0.79002(12) 0.4016(2) 0.5878(2) 0.0281(5) Uani 1 1 d . . . . .
H18 H 0.842781 0.424726 0.575549 0.034 Uiso 1 1 calc R . . . .
C19 C 0.76847(12) 0.2987(2) 0.6832(2) 0.0265(4) Uani 1 1 d . . . . .
H19 H 0.806734 0.251978 0.734909 0.032 Uiso 1 1 calc R . . . .
C20 C 0.69214(12) 0.2651(2) 0.7024(2) 0.0237(4) Uani 1 1 d . . . . .
H20 H 0.678331 0.195881 0.767862 0.028 Uiso 1 1 calc R . . . .
C21 C 0.63390(11) 0.3320(2) 0.6262(2) 0.0193(4) Uani 1 1 d . . . . .
C22 C 0.55463(11) 0.2975(2) 0.64619(19) 0.0185(4) Uani 1 1 d . . . . .
H22 H 0.538861 0.228391 0.710484 0.022 Uiso 1 1 calc R . . . .
C23 C 0.50323(11) 0.3677(2) 0.56949(19) 0.0182(4) Uani 1 1 d . . . . .

loop_
_atom_site_aniso_label
_atom_site_aniso_U_11
_atom_site_aniso_U_22
_atom_site_aniso_U_33
_atom_site_aniso_U_23
_atom_site_aniso_U_13
_atom_site_aniso_U_12
O1 0.0283(7) 0.0298(7) 0.0220(7) -0.0090(6) -0.0027(6) 0.0086(6)
C1 0.0202(9) 0.0223(8) 0.0155(9) 0.0007(7) -0.0007(7) -0.0003(7)
O2 0.0266(8) 0.0322(7) 0.0291(9) -0.0123(7) 0.0022(6) -0.0063(6)
C2 0.0200(9) 0.0226(8) 0.0157(9) 0.0002(7) -0.0016(7) 0.0023(7)
C3 0.0219(9) 0.0166(8) 0.0134(9) -0.0005(6) -0.0009(7) 0.0024(6)
O3 0.0190(6) 0.0268(7) 0.0169(7) 0.0049(5) -0.0022(6) -0.0038(5)
C4 0.0253(9) 0.0162(7) 0.0141(8) -0.0008(6) -0.0020(7) 0.0026(7)
O4 0.0201(7) 0.0271(7) 0.0195(7) 0.0059(6) 0.0026(5) 0.0005(5)
C5 0.0225(9) 0.0153(8) 0.0136(9) 0.0017(6) -0.0001(7) 0.0010(6)
C6 0.0255(9) 0.0174(8) 0.0169(9) 0.0001(7) -0.0033(7) 0.0007(7)
C7 0.0224(9) 0.0218(9) 0.0208(10) 0.0015(7) -0.0023(8) 0.0000(7)
C9 0.0256(9) 0.0173(8) 0.0178(9) -0.0007(7) 0.0020(7) 0.0008(7)
C8 0.0226(9) 0.0214(9) 0.0226(10) 0.0024(7) 0.0014(8) 0.0045(7)
C10 0.0228(9) 0.0153(7) 0.0139(8) 0.0018(6) 0.0005(7) 0.0003(6)
C11 0.0233(9) 0.0168(8) 0.0143(9) -0.0024(7) 0.0012(7) -0.0005(7)
C12 0.0217(9) 0.0178(8) 0.0130(9) -0.0003(7) 0.0000(7) -0.0013(6)
C13 0.0215(9) 0.0223(8) 0.0152(9) -0.0018(7) 0.0023(7) -0.0029(7)
C14 0.0240(9) 0.0176(8) 0.0163(9) -0.0011(7) 0.0012(8) 0.0010(7)
C15 0.0236(9) 0.0184(8) 0.0223(9) 0.0010(7) 0.0055(8) 0.0000(7)
C16 0.0219(9) 0.0174(8) 0.0215(9) -0.0043(7) 0.0033(7) -0.0010(6)
C17 0.0237(10) 0.0218(9) 0.0305(12) -0.0052(8) 0.0066(8) -0.0035(7)
C18 0.0203(9) 0.0276(10) 0.0363(12) -0.0122(9) 0.0017(9) -0.0012(8)
C19 0.0237(10) 0.0301(10) 0.0259(10) -0.0102(8) -0.0043(8) 0.0041(8)
C20 0.0262(10) 0.0248(9) 0.0200(9) -0.0052(8) -0.0022(8) 0.0016(7)
C21 0.0226(9) 0.0188(8) 0.0166(9) -0.0045(7) -0.0006(7) -0.0006(7)
C22 0.0216(9) 0.0194(8) 0.0146(8) -0.0008(7) -0.0008(7) -0.0022(7)
C23 0.0208(9) 0.0193(8) 0.0146(8) -0.0033(6) 0.0026(7) -0.0036(6)

loop_
_atom_type_symbol
_atom_type_description
_atom_type_scat_dispersion_real
_atom_type_scat_dispersion_imag
_atom_type_scat_source
C C 0.0033 0.0016 'International Tables Vol C Tables 4.2.6.8 and 6.1.1.4'
H H 0.0000 0.0000 'International Tables Vol C Tables 4.2.6.8 and 6.1.1.4'
O O 0.0106 0.0060 'International Tables Vol C Tables 4.2.6.8 and 6.1.1.4'

loop_
_geom_angle_atom_site_label_1
_geom_angle_atom_site_label_2
_geom_angle_atom_site_label_3
_geom_angle
_geom_angle_site_symmetry_1
_geom_angle_site_symmetry_3
_geom_angle_publ_flag
O3 C1 C2 109.65(15) . . ?
O3 C1 C13 109.65(16) . . ?
O4 C1 C2 112.41(16) . . ?
O4 C1 O3 108.60(15) . . ?
O4 C1 C13 112.09(16) . . ?
C13 C1 C2 104.37(15) . . ?
O1 C2 C1 123.67(18) . . ?
O1 C2 C3 129.51(19) . . ?
C3 C2 C1 106.81(16) . . ?
C4 C3 C2 128.11(18) . . ?
C4 C3 C12 121.22(18) . . ?
C12 C3 C2 110.66(17) . . ?
C23 O3 C1 106.01(14) . . ?
C3 C4 H4 120.5 . . ?
C3 C4 C5 118.93(18) . . ?
C5 C4 H4 120.5 . . ?
C14 O4 C1 106.52(15) . . ?
C4 C5 C6 121.26(17) . . ?
C4 C5 C10 119.92(17) . . ?
C6 C5 C10 118.82(17) . . ?
C5 C6 H6 119.7 . . ?
C7 C6 C5 120.57(18) . . ?
C7 C6 H6 119.7 . . ?
C6 C7 H7 119.7 . . ?
C6 C7 C8 120.66(19) . . ?
C8 C7 H7 119.7 . . ?
C8 C9 H9 119.5 . . ?
C8 C9 C10 120.90(18) . . ?
C10 C9 H9 119.5 . . ?
C7 C8 H8 119.8 . . ?
C9 C8 C7 120.35(18) . . ?
C9 C8 H8 119.8 . . ?
C9 C10 C5 118.70(17) . . ?
C9 C10 C11 121.78(18) . . ?
C11 C10 C5 119.53(17) . . ?
C10 C11 H11 120.5 . . ?
C12 C11 C10 119.04(17) . . ?
C12 C11 H11 120.5 . . ?
C3 C12 C13 110.22(17) . . ?
C11 C12 C3 121.35(18) . . ?
C11 C12 C13 128.43(17) . . ?
O2 C13 C1 123.51(18) . . ?
O2 C13 C12 129.23(19) . . ?
C12 C13 C1 107.26(15) . . ?
O4 C14 C23 109.24(17) . . ?
C15 C14 O4 127.95(18) . . ?
C15 C14 C23 122.81(19) . . ?
C14 C15 H15 121.6 . . ?
C14 C15 C16 116.72(18) . . ?
C16 C15 H15 121.6 . . ?
C15 C16 C21 120.19(17) . . ?
C17 C16 C15 121.32(19) . . ?
C17 C16 C21 118.50(19) . . ?
C16 C17 H17 119.4 . . ?
C18 C17 C16 121.2(2) . . ?
C18 C17 H17 119.4 . . ?
C17 C18 H18 119.9 . . ?
C17 C18 C19 120.2(2) . . ?
C19 C18 H18 119.9 . . ?
C18 C19 H19 119.8 . . ?
C20 C19 C18 120.3(2) . . ?
C20 C19 H19 119.8 . . ?
C19 C20 H20 119.4 . . ?
C19 C20 C21 121.1(2) . . ?
C21 C20 H20 119.4 . . ?
C20 C21 C16 118.60(18) . . ?
C20 C21 C22 121.17(18) . . ?
C22 C21 C16 120.23(17) . . ?
C21 C22 H22 121.6 . . ?
C23 C22 C21 116.89(17) . . ?
C23 C22 H22 121.6 . . ?
O3 C23 C14 109.33(17) . . ?
C22 C23 O3 127.51(17) . . ?
C22 C23 C14 123.15(18) . . ?

loop_
_geom_bond_atom_site_label_1
_geom_bond_atom_site_label_2
_geom_bond_distance
_geom_bond_site_symmetry_2
_geom_bond_publ_flag
O1 C2 1.205(2) . ?
C1 C2 1.556(3) . ?
C1 O3 1.434(2) . ?
C1 O4 1.418(2) . ?
C1 C13 1.552(3) . ?
O2 C13 1.209(2) . ?
C2 C3 1.471(3) . ?
C3 C4 1.370(3) . ?
C3 C12 1.427(3) . ?
O3 C23 1.382(2) . ?
C4 H4 0.9500 . ?
C4 C5 1.419(3) . ?
O4 C14 1.382(2) . ?
C5 C6 1.422(3) . ?
C5 C10 1.445(3) . ?
C6 H6 0.9500 . ?
C6 C7 1.368(3) . ?
C7 H7 0.9500 . ?
C7 C8 1.420(3) . ?
C9 H9 0.9500 . ?
C9 C8 1.371(3) . ?
C9 C10 1.416(3) . ?
C8 H8 0.9500 . ?
C10 C11 1.417(3) . ?
C11 H11 0.9500 . ?
C11 C12 1.372(3) . ?
C12 C13 1.471(3) . ?
C14 C15 1.357(3) . ?
C14 C23 1.403(3) . ?
C15 H15 0.9500 . ?
C15 C16 1.432(3) . ?
C16 C17 1.417(3) . ?
C16 C21 1.436(3) . ?
C17 H17 0.9500 . ?
C17 C18 1.375(3) . ?
C18 H18 0.9500 . ?
C18 C19 1.402(3) . ?
C19 H19 0.9500 . ?
C19 C20 1.376(3) . ?
C20 H20 0.9500 . ?
C20 C21 1.415(3) . ?
C21 C22 1.429(3) . ?
C22 H22 0.9500 . ?
C22 C23 1.350(3) . ?

loop_
_geom_torsion_atom_site_label_1
_geom_torsion_atom_site_label_2
_geom_torsion_atom_site_label_3
_geom_torsion_atom_site_label_4
_geom_torsion
_geom_torsion_site_symmetry_1
_geom_torsion_site_symmetry_2
_geom_torsion_site_symmetry_3
_geom_torsion_site_symmetry_4
_geom_torsion_publ_flag
O1 C2 C3 C4 5.8(4) . . . . ?
O1 C2 C3 C12 -173.4(2) . . . . ?
C1 C2 C3 C4 -174.80(19) . . . . ?
C1 C2 C3 C12 6.0(2) . . . . ?
C1 O3 C23 C14 -3.4(2) . . . . ?
C1 O3 C23 C22 177.76(19) . . . . ?
C1 O4 C14 C15 -177.24(19) . . . . ?
C1 O4 C14 C23 3.2(2) . . . . ?
C2 C1 O3 C23 128.54(16) . . . . ?
C2 C1 O4 C14 -126.79(16) . . . . ?
C2 C1 C13 O2 -173.18(19) . . . . ?
C2 C1 C13 C12 7.54(19) . . . . ?
C2 C3 C4 C5 -178.64(18) . . . . ?
C2 C3 C12 C11 178.45(17) . . . . ?
C2 C3 C12 C13 -1.2(2) . . . . ?
C3 C4 C5 C6 179.80(17) . . . . ?
C3 C4 C5 C10 -0.4(3) . . . . ?
C3 C12 C13 C1 -4.2(2) . . . . ?
C3 C12 C13 O2 176.5(2) . . . . ?
O3 C1 C2 O1 -71.3(2) . . . . ?
O3 C1 C2 C3 109.22(17) . . . . ?
O3 C1 O4 C14 -5.3(2) . . . . ?
O3 C1 C13 O2 69.4(2) . . . . ?
O3 C1 C13 C12 -109.84(17) . . . . ?
C4 C3 C12 C11 -0.8(3) . . . . ?
C4 C3 C12 C13 179.60(17) . . . . ?
C4 C5 C6 C7 -179.78(18) . . . . ?
C4 C5 C10 C9 -179.99(18) . . . . ?
C4 C5 C10 C11 0.6(3) . . . . ?
O4 C1 C2 O1 49.6(3) . . . . ?
O4 C1 C2 C3 -129.88(17) . . . . ?
O4 C1 O3 C23 5.36(19) . . . . ?
O4 C1 C13 O2 -51.3(3) . . . . ?
O4 C1 C13 C12 129.46(16) . . . . ?
O4 C14 C15 C16 179.90(17) . . . . ?
O4 C14 C23 O3 0.1(2) . . . . ?
O4 C14 C23 C22 179.06(17) . . . . ?
C5 C6 C7 C8 -0.3(3) . . . . ?
C5 C10 C11 C12 -0.9(3) . . . . ?
C6 C5 C10 C9 -0.2(3) . . . . ?
C6 C5 C10 C11 -179.58(18) . . . . ?
C6 C7 C8 C9 -0.1(3) . . . . ?
C9 C10 C11 C12 179.70(18) . . . . ?
C8 C9 C10 C5 -0.2(3) . . . . ?
C8 C9 C10 C11 179.20(18) . . . . ?
C10 C5 C6 C7 0.4(3) . . . . ?
C10 C9 C8 C7 0.4(3) . . . . ?
C10 C11 C12 C3 1.0(3) . . . . ?
C10 C11 C12 C13 -179.48(18) . . . . ?
C11 C12 C13 C1 176.19(19) . . . . ?
C11 C12 C13 O2 -3.0(3) . . . . ?
C12 C3 C4 C5 0.5(3) . . . . ?
C13 C1 C2 O1 171.28(19) . . . . ?
C13 C1 C2 C3 -8.2(2) . . . . ?
C13 C1 O3 C23 -117.43(16) . . . . ?
C13 C1 O4 C14 116.01(17) . . . . ?
C14 C15 C16 C17 -178.64(18) . . . . ?
C14 C15 C16 C21 1.1(3) . . . . ?
C15 C14 C23 O3 -179.44(18) . . . . ?
C15 C14 C23 C22 -0.5(3) . . . . ?
C15 C16 C17 C18 -179.30(19) . . . . ?
C15 C16 C21 C20 179.42(18) . . . . ?
C15 C16 C21 C22 -0.6(3) . . . . ?
C16 C17 C18 C19 -0.3(3) . . . . ?
C16 C21 C22 C23 -0.4(3) . . . . ?
C17 C16 C21 C20 -0.8(3) . . . . ?
C17 C16 C21 C22 179.14(18) . . . . ?
C17 C18 C19 C20 -0.4(3) . . . . ?
C18 C19 C20 C21 0.5(3) . . . . ?
C19 C20 C21 C16 0.1(3) . . . . ?
C19 C20 C21 C22 -179.85(19) . . . . ?
C20 C21 C22 C23 179.50(17) . . . . ?
C21 C16 C17 C18 0.9(3) . . . . ?
C21 C22 C23 O3 179.74(18) . . . . ?
C21 C22 C23 C14 1.0(3) . . . . ?
C23 C14 C15 C16 -0.6(3) . . . . ?
